data_7057902
loop_
_publ_author_name
'Smirnov, Andrey S.'
'Martins, Lu\'isa M. D. R. S.'
'Nikolaev, Dmitriy N.'
'Manzhos, Roman A.'
'Gurzhiy, Vlad V.'
'Krivenko, Alexander G.'
'Nikolaenko, Kirill O.'
'Belyakov, Alexander V.'
'Garabadzhiu, Alexander V.'
'Davidovich, Pavel B.'

_publ_section_title
;
 Structure and catalytic properties of novel copper isatin Schiff base
 complexes
;
_journal_issue 1
_journal_name_full 'New Journal of Chemistry'
_journal_page_first 188
_journal_paper_doi 10.1039/C8NJ02718H
_journal_volume 43
_journal_year 2019
_chemical_formula_moiety 'C30 H24 Cu I N4 O2'
_chemical_formula_sum 'C30 H24 Cu I N4 O2'
_chemical_formula_weight 662.97
_space_group_crystal_system monoclinic
_space_group_IT_number 15
_space_group_name_Hall '-C 2yc'
_space_group_name_H-M_alt 'C 1 2/c 1'
_symmetry_space_group_name_Hall '-C 2yc'
_symmetry_space_group_name_H-M 'C 1 2/c 1'
_atom_sites_solution_hydrogens geom
_audit_creation_date 2015-10-04
_audit_creation_method
;
Olex2 1.2
(compiled 2015.09.21 svn.r3230 for OlexSys, GUI svn.r5103)
;
_audit_update_record
;
2017-03-19 deposited with the CCDC.
2018-10-29 downloaded from the CCDC.
;
_cell_angle_alpha 90
_cell_angle_beta 90.872(3)
_cell_angle_gamma 90
_cell_formula_units_Z 4
_cell_length_a 17.9067(5)
_cell_length_b 6.9140(2)
_cell_length_c 21.1065(7)
_cell_measurement_reflns_used 5465
_cell_measurement_temperature 100(2)
_cell_measurement_theta_max 75.7770
_cell_measurement_theta_min 4.1710
_cell_volume 2612.83(14)
_computing_cell_refinement
;
CrysAlisPro, Agilent Technologies,
Version 1.171.36.32 (release 02-08-2013 CrysAlis171 .NET)
(compiled Aug  2 2013,16:46:58)
;
_computing_data_collection
;
CrysAlisPro, Agilent Technologies,
Version 1.171.36.32 (release 02-08-2013 CrysAlis171 .NET)
(compiled Aug  2 2013,16:46:58)
;
_computing_data_reduction
;
CrysAlisPro, Agilent Technologies,
Version 1.171.36.32 (release 02-08-2013 CrysAlis171 .NET)
(compiled Aug  2 2013,16:46:58)
;
_computing_molecular_graphics 'Olex2 (Dolomanov et al., 2009)'
_computing_publication_material 'Olex2 (Dolomanov et al., 2009)'
_computing_structure_refinement 'ShelXL (Sheldrick, 2015)'
_diffrn_ambient_temperature 100(2)
_diffrn_detector_area_resol_mean 10.3829
_diffrn_measured_fraction_theta_full 0.998
_diffrn_measured_fraction_theta_max 0.998
_diffrn_measurement_details
;
#__ type_ start__ end____ width___ exp.time_
  1 omega  -86.00  -10.00   1.0000    2.0000
omega____ theta____ kappa____ phi______ frames
    -      -40.3787   19.0000  150.0000 76

#__ type_ start__ end____ width___ exp.time_
  2 omega -100.00  -56.00   1.0000    2.0000
omega____ theta____ kappa____ phi______ frames
    -      -40.3787 -164.0000  103.0000 44

#__ type_ start__ end____ width___ exp.time_
  3 omega  -92.00  -65.00   1.0000    2.0000
omega____ theta____ kappa____ phi______ frames
    -      -40.3787  132.0000   60.0000 27

#__ type_ start__ end____ width___ exp.time_
  4 omega  -50.00   32.00   1.0000    2.0000
omega____ theta____ kappa____ phi______ frames
    -      -40.3787   38.0000  -30.0000 82

#__ type_ start__ end____ width___ exp.time_
  5 omega   93.00  127.00   1.0000    2.0000
omega____ theta____ kappa____ phi______ frames
    -       40.3787  178.0000   30.0000 34

#__ type_ start__ end____ width___ exp.time_
  6 omega   81.00  118.00   1.0000    2.0000
omega____ theta____ kappa____ phi______ frames
    -       40.3787  164.0000  127.0000 37

#__ type_ start__ end____ width___ exp.time_
  7 omega   42.00   97.00   1.0000    5.0000
omega____ theta____ kappa____ phi______ frames
    -      113.0000  -45.0000  -60.0000 55

#__ type_ start__ end____ width___ exp.time_
  8 omega   65.00  110.00   1.0000    5.0000
omega____ theta____ kappa____ phi______ frames
    -      113.0000  -61.0000  -60.0000 45

#__ type_ start__ end____ width___ exp.time_
  9 omega   96.00  124.00   1.0000    5.0000
omega____ theta____ kappa____ phi______ frames
    -      113.0000  -77.0000 -150.0000 28

#__ type_ start__ end____ width___ exp.time_
 10 omega  137.00  164.00   1.0000    5.0000
omega____ theta____ kappa____ phi______ frames
    -      113.0000  112.0000   90.0000 27

#__ type_ start__ end____ width___ exp.time_
 11 omega  102.00  132.00   1.0000    5.0000
omega____ theta____ kappa____ phi______ frames
    -      113.0000  112.0000   90.0000 30

#__ type_ start__ end____ width___ exp.time_
 12 omega   65.00   90.00   1.0000    5.0000
omega____ theta____ kappa____ phi______ frames
    -      113.0000  -30.0000 -180.0000 25

#__ type_ start__ end____ width___ exp.time_
 13 omega   36.00   68.00   1.0000    5.0000
omega____ theta____ kappa____ phi______ frames
    -      113.0000  -30.0000  150.0000 32

#__ type_ start__ end____ width___ exp.time_
 14 omega   30.00   98.00   1.0000    5.0000
omega____ theta____ kappa____ phi______ frames
    -      113.0000  -95.0000  -30.0000 68

#__ type_ start__ end____ width___ exp.time_
 15 omega   48.00   74.00   1.0000    5.0000
omega____ theta____ kappa____ phi______ frames
    -      113.0000  -45.0000  150.0000 26

#__ type_ start__ end____ width___ exp.time_
 16 omega   53.00   92.00   1.0000    5.0000
omega____ theta____ kappa____ phi______ frames
    -      113.0000   15.0000  -30.0000 39

#__ type_ start__ end____ width___ exp.time_
 17 omega   53.00   78.00   1.0000    5.0000
omega____ theta____ kappa____ phi______ frames
    -      113.0000  -30.0000  -60.0000 25

#__ type_ start__ end____ width___ exp.time_
 18 omega   62.00  116.00   1.0000    5.0000
omega____ theta____ kappa____ phi______ frames
    -      113.0000 -117.0000 -107.0000 54

#__ type_ start__ end____ width___ exp.time_
 19 omega  106.00  132.00   1.0000    5.0000
omega____ theta____ kappa____ phi______ frames
    -      113.0000   15.0000  -30.0000 26

#__ type_ start__ end____ width___ exp.time_
 20 omega   62.00  104.00   1.0000    5.0000
omega____ theta____ kappa____ phi______ frames
    -      113.0000  178.0000  120.0000 42

#__ type_ start__ end____ width___ exp.time_
 21 omega  115.00  140.00   1.0000    5.0000
omega____ theta____ kappa____ phi______ frames
    -      113.0000  178.0000  120.0000 25

#__ type_ start__ end____ width___ exp.time_
 22 omega  102.00  172.00   1.0000    5.0000
omega____ theta____ kappa____ phi______ frames
    -      113.0000  112.0000    0.0000 70

#__ type_ start__ end____ width___ exp.time_
 23 omega   70.00  114.00   1.0000    5.0000
omega____ theta____ kappa____ phi______ frames
    -      113.0000 -112.0000 -150.0000 44

#__ type_ start__ end____ width___ exp.time_
 24 omega   55.00   89.00   1.0000    5.0000
omega____ theta____ kappa____ phi______ frames
    -      113.0000  -30.0000 -150.0000 34

#__ type_ start__ end____ width___ exp.time_
 25 omega   65.00   92.00   1.0000    5.0000
omega____ theta____ kappa____ phi______ frames
    -      113.0000  -95.0000  -60.0000 27

#__ type_ start__ end____ width___ exp.time_
 26 omega   66.00  109.00   1.0000    5.0000
omega____ theta____ kappa____ phi______ frames
    -      113.0000  -95.0000  -90.0000 43

#__ type_ start__ end____ width___ exp.time_
 27 omega   65.00   99.00   1.0000    5.0000
omega____ theta____ kappa____ phi______ frames
    -      113.0000  -49.0000 -149.1123 34

#__ type_ start__ end____ width___ exp.time_
 28 omega   75.00  109.00   1.0000    5.0000
omega____ theta____ kappa____ phi______ frames
    -      113.0000 -112.0000    0.0000 34

#__ type_ start__ end____ width___ exp.time_
 29 omega  142.00  178.00   1.0000    5.0000
omega____ theta____ kappa____ phi______ frames
    -      113.0000   10.0000   83.6873 36

#__ type_ start__ end____ width___ exp.time_
 30 omega  152.00  178.00   1.0000    5.0000
omega____ theta____ kappa____ phi______ frames
    -      113.0000   45.0000  120.0000 26

#__ type_ start__ end____ width___ exp.time_
 31 omega   88.00  134.00   1.0000    5.0000
omega____ theta____ kappa____ phi______ frames
    -      113.0000   61.0000   60.0000 46

#__ type_ start__ end____ width___ exp.time_
 32 omega   44.00   77.00   1.0000    5.0000
omega____ theta____ kappa____ phi______ frames
    -      113.0000   10.0000   83.6873 33

#__ type_ start__ end____ width___ exp.time_
 33 omega -111.00  -29.00   1.0000    2.0000
omega____ theta____ kappa____ phi______ frames
    -      -40.3787  -57.0000   60.0000 82

#__ type_ start__ end____ width___ exp.time_
 34 omega  -48.00    2.00   1.0000    2.0000
omega____ theta____ kappa____ phi______ frames
    -      -40.3787   38.0000 -180.0000 50
;
_diffrn_measurement_device_type 'SuperNova, Dual, Cu at zero, Atlas'
_diffrn_measurement_method '\w scans'
_diffrn_orient_matrix_UB_11 -0.0060632000
_diffrn_orient_matrix_UB_12 -0.0956974000
_diffrn_orient_matrix_UB_13 0.0656575000
_diffrn_orient_matrix_UB_21 0.0112017000
_diffrn_orient_matrix_UB_22 0.1985340000
_diffrn_orient_matrix_UB_23 0.0319305000
_diffrn_orient_matrix_UB_31 -0.0850505000
_diffrn_orient_matrix_UB_32 0.0329603000
_diffrn_orient_matrix_UB_33 -0.0015789000
_diffrn_radiation_monochromator mirror
_diffrn_radiation_type CuK\a
_diffrn_radiation_wavelength 1.54184
_diffrn_reflns_av_R_equivalents 0.0435
_diffrn_reflns_av_unetI/netI 0.0342
_diffrn_reflns_Laue_measured_fraction_full 0.998
_diffrn_reflns_Laue_measured_fraction_max 0.998
_diffrn_reflns_limit_h_max 14
_diffrn_reflns_limit_h_min -21
_diffrn_reflns_limit_k_max 8
_diffrn_reflns_limit_k_min -8
_diffrn_reflns_limit_l_max 25
_diffrn_reflns_limit_l_min -25
_diffrn_reflns_number 9321
_diffrn_reflns_point_group_measured_fraction_full 0.998
_diffrn_reflns_point_group_measured_fraction_max 0.998
_diffrn_reflns_theta_full 67.684
_diffrn_reflns_theta_max 69.964
_diffrn_reflns_theta_min 4.190
_diffrn_source 'SuperNova (Cu) X-ray Source'
_exptl_absorpt_coefficient_mu 10.744
_exptl_absorpt_correction_T_max 1.00000
_exptl_absorpt_correction_T_min 0.35240
_exptl_absorpt_correction_type multi-scan
_exptl_absorpt_process_details
;
CrysAlisPro, Agilent Technologies,
Version 1.171.36.32 (release 02-08-2013 CrysAlis171 .NET)
(compiled Aug  2 2013,16:46:58)
Empirical absorption correction using spherical harmonics,
 implemented in SCALE3 ABSPACK scaling algorithm.
;
_exptl_crystal_colour brown
_exptl_crystal_density_diffrn 1.685
_exptl_crystal_description prism
_exptl_crystal_F_000 1320
_exptl_crystal_size_max 0.18
_exptl_crystal_size_mid 0.12
_exptl_crystal_size_min 0.07
_refine_diff_density_max 0.869
_refine_diff_density_min -0.872
_refine_diff_density_rms 0.114
_refine_ls_extinction_method none
_refine_ls_goodness_of_fit_ref 1.049
_refine_ls_hydrogen_treatment constr
_refine_ls_matrix_type full
_refine_ls_number_parameters 136
_refine_ls_number_reflns 2477
_refine_ls_number_restraints 0
_refine_ls_restrained_S_all 1.049
_refine_ls_R_factor_all 0.0325
_refine_ls_R_factor_gt 0.0312
_refine_ls_shift/su_max 0.000
_refine_ls_shift/su_mean 0.000
_refine_ls_structure_factor_coef Fsqd
_refine_ls_weighting_details 'w=1/[\s^2^(Fo^2^)+(0.0501P)^2^+4.3124P] where P=(Fo^2^+2Fc^2^)/3'
_refine_ls_weighting_scheme calc
_refine_ls_wR_factor_gt 0.0781
_refine_ls_wR_factor_ref 0.0796
_reflns_Friedel_coverage 0.000
_reflns_number_gt 2404
_reflns_number_total 2477
_reflns_threshold_expression 'I > 2\s(I)'
_cod_data_source_file c8nj02718h2.cif
_cod_data_source_block xrd_15
_cod_depositor_comments 'Adding full bibliography for 7057891--7057914.cif.'
_cod_original_cell_volume 2612.82(14)
_cod_database_code 7057902
_shelxl_version_number 2013-4
_chemical_oxdiff_formula 'Cu2 C10 O10'
_shelx_space_group_comment
;
The symmetry employed for this shelxl refinement is uniquely defined
by the following loop, which should always be used as a source of
symmetry information in preference to the above space-group names.
They are only intended as comments.
;
_reflns_odcompleteness_completeness 94.40
_reflns_odcompleteness_iscentric 1
_reflns_odcompleteness_theta 80.95
_olex2_refinement_description
;
1. Fixed Uiso
 At 1.2 times of:
  All C(H) groups
 At 1.5 times of:
  All C(H,H,H) groups
2. Uiso/Uaniso restraints and constraints
Uanis(C14A) = Uanis(C14B) = Uanis(C15B) = Uanis(C16B) = Uanis(C17B) =
Uanis(C18B) = Uanis(C13) = Uanis(C15A) = Uanis(C16A) = Uanis(C17A) =
Uanis(C18A) = Uanis(I20)
Uanis(C10) = Uanis(N1)
3. Others
 Sof(C14B)=Sof(H14B)=Sof(C15B)=Sof(H15B)=Sof(C16B)=Sof(H16B)=Sof(C17B)=
 Sof(H17B)=Sof(C18B)=Sof(H18B)=1-FVAR(1)
 Sof(C14A)=Sof(H14A)=Sof(C15A)=Sof(H15A)=Sof(C16A)=Sof(H16A)=Sof(C17A)=
 Sof(H17A)=Sof(C18A)=Sof(H18A)=FVAR(1)
4.a Aromatic/amide H refined with riding coordinates:
 C6(H6), C7(H7), C8(H8), C9(H9), C14A(H14A), C14B(H14B), C15B(H15B),
 C16B(H16B), C17B(H17B), C18B(H18B), C15A(H15A), C16A(H16A), C17A(H17A),
 C18A(H18A)
4.b Fitted hexagon refined as free rotating group:
 C14B(C15B,C16B,C17B,C18B,C13)
4.c Idealised Me refined as rotating group:
 C10(H10A,H10B,H10C)
;

loop_
_space_group_symop_operation_xyz
'x, y, z'
'-x, y, -z+1/2'
'x+1/2, y+1/2, z'
'-x+1/2, y+1/2, -z+1/2'
'-x, -y, -z'
'x, -y, z-1/2'
'-x+1/2, -y+1/2, -z'
'x+1/2, -y+1/2, z-1/2'

loop_
_atom_site_label
_atom_site_type_symbol
_atom_site_fract_x
_atom_site_fract_y
_atom_site_fract_z
_atom_site_U_iso_or_equiv
_atom_site_adp_type
_atom_site_occupancy
_atom_site_site_symmetry_order
_atom_site_calc_flag
_atom_site_refinement_flags_posn
_atom_site_refinement_flags_adp
_atom_site_refinement_flags_occupancy
_atom_site_disorder_assembly
_atom_site_disorder_group
I20 I 0.5000 -0.36765(4) 0.7500 0.01394(11) Uani 1 2 d S T P . .
Cu19 Cu 0.5000 0.00338(9) 0.7500 0.01125(15) Uani 1 2 d S T P . .
O11 O 0.39036(11) 0.1110(3) 0.66603(12) 0.0173(5) Uani 1 1 d . . . . .
N1 N 0.41074(14) 0.2084(4) 0.56239(14) 0.0195(4) Uani 1 1 d . . . . .
N12 N 0.55002(13) 0.1087(3) 0.67599(12) 0.0104(5) Uani 1 1 d . . . . .
C2 C 0.43118(16) 0.1551(4) 0.62250(16) 0.0126(6) Uani 1 1 d . . . . .
C3 C 0.51564(15) 0.1576(4) 0.62434(15) 0.0102(5) Uani 1 1 d . . . . .
C4 C 0.53968(16) 0.2114(4) 0.56084(14) 0.0129(6) Uani 1 1 d . . . . .
C5 C 0.47367(16) 0.2377(4) 0.52464(15) 0.0151(6) Uani 1 1 d . . . . .
C6 C 0.47513(19) 0.2817(5) 0.46068(16) 0.0210(6) Uani 1 1 d . . . . .
H6 H 0.4313 0.3000 0.4373 0.025 Uiso 1 1 calc R . . . .
C7 C 0.5448(2) 0.2978(5) 0.43266(16) 0.0225(7) Uani 1 1 d . . . . .
H7 H 0.5474 0.3264 0.3897 0.027 Uiso 1 1 calc R . . . .
C8 C 0.61073(18) 0.2717(5) 0.46763(15) 0.0202(6) Uani 1 1 d . . . . .
H8 H 0.6565 0.2829 0.4477 0.024 Uiso 1 1 calc R . . . .
C9 C 0.60879(16) 0.2292(4) 0.53199(15) 0.0159(6) Uani 1 1 d . . . . .
H9 H 0.6528 0.2129 0.5553 0.019 Uiso 1 1 calc R . . . .
C10 C 0.33429(16) 0.2161(5) 0.53896(16) 0.0195(4) Uani 1 1 d . . . . .
H10A H 0.3014 0.1683 0.5709 0.029 Uiso 1 1 calc GR . . . .
H10B H 0.3294 0.1377 0.5016 0.029 Uiso 1 1 calc GR . . . .
H10C H 0.3214 0.3474 0.5289 0.029 Uiso 1 1 calc GR . . . .
C14A C 0.6705(4) 0.2889(9) 0.6819(3) 0.01394(11) Uani 0.491(12) 1 d . . . A 1
H14A H 0.6467 0.4075 0.6868 0.017 Uiso 0.491(12) 1 calc R . . A 1
C14B C 0.6593(3) 0.3069(4) 0.6756(2) 0.01394(11) Uani 0.509(12) 1 d . . . A 2
H14B H 0.6277 0.4135 0.6745 0.017 Uiso 0.509(12) 1 calc R . . A 2
C15B C 0.7363(3) 0.3333(9) 0.6765(2) 0.01394(11) Uani 0.509(12) 1 d G . . A 2
H15B H 0.7561 0.4577 0.6759 0.017 Uiso 0.509(12) 1 calc R . . A 2
C16B C 0.78362(13) 0.1740(13) 0.6781(2) 0.01394(11) Uani 0.509(12) 1 d G . . A 2
H16B H 0.8351 0.1918 0.6787 0.017 Uiso 0.509(12) 1 calc R . . A 2
C17B C 0.7540(2) -0.0118(10) 0.6789(2) 0.01394(11) Uani 0.509(12) 1 d G . . A 2
H17B H 0.7857 -0.1184 0.6800 0.017 Uiso 0.509(12) 1 calc R . . A 2
C18B C 0.6770(2) -0.0382(5) 0.6780(2) 0.01394(11) Uani 0.509(12) 1 d G . . A 2
H18B H 0.6572 -0.1626 0.6786 0.017 Uiso 0.509(12) 1 calc R . . A 2
C13 C 0.62970(11) 0.1211(4) 0.67638(14) 0.01394(11) Uani 1 1 d G . . . .
C15A C 0.7481(4) 0.2781(14) 0.6801(3) 0.01394(11) Uani 0.491(12) 1 d . . . A 1
H15A H 0.7758 0.3917 0.6817 0.017 Uiso 0.491(12) 1 calc R . . A 1
C16A C 0.7850(3) 0.1031(15) 0.6760(3) 0.01394(11) Uani 0.491(12) 1 d . . . A 1
H16A H 0.8369 0.0996 0.6759 0.017 Uiso 0.491(12) 1 calc R . . A 1
C17A C 0.7437(3) -0.0697(13) 0.6721(3) 0.01394(11) Uani 0.491(12) 1 d . . . A 1
H17A H 0.7687 -0.1871 0.6687 0.017 Uiso 0.491(12) 1 calc R . . A 1
C18A C 0.6662(3) -0.0674(10) 0.6734(3) 0.01394(11) Uani 0.491(12) 1 d . . . A 1
H18A H 0.6387 -0.1814 0.6723 0.017 Uiso 0.491(12) 1 calc R . . A 1

loop_
_atom_site_aniso_label
_atom_site_aniso_U_11
_atom_site_aniso_U_22
_atom_site_aniso_U_33
_atom_site_aniso_U_23
_atom_site_aniso_U_13
_atom_site_aniso_U_12
I20 0.00681(14) 0.01618(15) 0.01872(16) 0.000 -0.00295(9) 0.000
Cu19 0.0019(2) 0.0170(3) 0.0148(3) 0.000 0.0009(2) 0.000
O11 0.0034(9) 0.0200(11) 0.0286(12) 0.0016(9) 0.0004(9) -0.0011(7)
N1 0.0079(10) 0.0194(10) 0.0308(11) 0.0006(9) -0.0096(8) 0.0005(7)
N12 0.0032(10) 0.0125(11) 0.0155(12) -0.0022(9) -0.0002(9) -0.0003(8)
C2 0.0046(13) 0.0094(12) 0.0238(16) -0.0017(11) -0.0040(11) 0.0004(9)
C3 0.0031(12) 0.0099(11) 0.0175(15) -0.0011(10) -0.0010(10) -0.0007(9)
C4 0.0107(13) 0.0107(13) 0.0170(14) 0.0000(11) -0.0027(11) -0.0015(10)
C5 0.0136(13) 0.0100(12) 0.0214(14) -0.0003(11) -0.0068(11) 0.0005(11)
C6 0.0264(16) 0.0142(14) 0.0221(16) 0.0002(12) -0.0102(12) 0.0019(12)
C7 0.0370(18) 0.0151(15) 0.0152(15) 0.0005(12) -0.0025(13) -0.0023(13)
C8 0.0244(15) 0.0165(14) 0.0200(15) -0.0003(12) 0.0070(12) -0.0015(12)
C9 0.0128(13) 0.0144(13) 0.0207(15) -0.0019(12) 0.0015(11) -0.0002(11)
C10 0.0079(10) 0.0194(10) 0.0308(11) 0.0006(9) -0.0096(8) 0.0005(7)
C14A 0.00681(14) 0.01618(15) 0.01872(16) 0.000 -0.00295(9) 0.000
C14B 0.00681(14) 0.01618(15) 0.01872(16) 0.000 -0.00295(9) 0.000
C15B 0.00681(14) 0.01618(15) 0.01872(16) 0.000 -0.00295(9) 0.000
C16B 0.00681(14) 0.01618(15) 0.01872(16) 0.000 -0.00295(9) 0.000
C17B 0.00681(14) 0.01618(15) 0.01872(16) 0.000 -0.00295(9) 0.000
C18B 0.00681(14) 0.01618(15) 0.01872(16) 0.000 -0.00295(9) 0.000
C13 0.00681(14) 0.01618(15) 0.01872(16) 0.000 -0.00295(9) 0.000
C15A 0.00681(14) 0.01618(15) 0.01872(16) 0.000 -0.00295(9) 0.000
C16A 0.00681(14) 0.01618(15) 0.01872(16) 0.000 -0.00295(9) 0.000
C17A 0.00681(14) 0.01618(15) 0.01872(16) 0.000 -0.00295(9) 0.000
C18A 0.00681(14) 0.01618(15) 0.01872(16) 0.000 -0.00295(9) 0.000

loop_
_atom_type_symbol
_atom_type_description
_atom_type_scat_dispersion_real
_atom_type_scat_dispersion_imag
_atom_type_scat_source
C C 0.0181 0.0091 'International Tables Vol C Tables 4.2.6.8 and 6.1.1.4'
H H 0.0000 0.0000 'International Tables Vol C Tables 4.2.6.8 and 6.1.1.4'
Cu Cu -1.9646 0.5888 'International Tables Vol C Tables 4.2.6.8 and 6.1.1.4'
I I -0.3257 6.8362 'International Tables Vol C Tables 4.2.6.8 and 6.1.1.4'
N N 0.0311 0.0180 'International Tables Vol C Tables 4.2.6.8 and 6.1.1.4'
O O 0.0492 0.0322 'International Tables Vol C Tables 4.2.6.8 and 6.1.1.4'

loop_
_geom_angle_atom_site_label_1
_geom_angle_atom_site_label_2
_geom_angle_atom_site_label_3
_geom_angle
_geom_angle_site_symmetry_1
_geom_angle_site_symmetry_3
N12 Cu19 I20 111.89(7) 2_656 .
N12 Cu19 I20 111.89(7) . .
N12 Cu19 N12 136.22(14) . 2_656
C2 N1 C5 111.1(2) . .
C2 N1 C10 124.4(3) . .
C5 N1 C10 124.3(3) . .
C3 N12 Cu19 123.72(19) . .
C3 N12 C13 117.0(2) . .
C13 N12 Cu19 119.2(2) . .
O11 C2 N1 127.7(3) . .
O11 C2 C3 126.4(3) . .
N1 C2 C3 105.9(3) . .
N12 C3 C2 118.9(3) . .
N12 C3 C4 134.3(3) . .
C4 C3 C2 106.7(2) . .
C5 C4 C3 105.9(2) . .
C9 C4 C3 134.4(3) . .
C9 C4 C5 119.7(3) . .
N1 C5 C4 110.3(3) . .
C6 C5 N1 127.7(3) . .
C6 C5 C4 121.9(3) . .
C5 C6 H6 121.2 . .
C5 C6 C7 117.5(3) . .
C7 C6 H6 121.2 . .
C6 C7 H7 119.3 . .
C6 C7 C8 121.4(3) . .
C8 C7 H7 119.3 . .
C7 C8 H8 119.6 . .
C9 C8 C7 120.7(3) . .
C9 C8 H8 119.6 . .
C4 C9 H9 120.6 . .
C8 C9 C4 118.8(3) . .
C8 C9 H9 120.6 . .
N1 C10 H10A 109.5 . .
N1 C10 H10B 109.5 . .
N1 C10 H10C 109.5 . .
H10A C10 H10B 109.5 . .
H10A C10 H10C 109.5 . .
H10B C10 H10C 109.5 . .
C13 C14A H14A 120.6 . .
C13 C14A C15A 118.8(5) . .
C15A C14A H14A 120.6 . .
C15B C14B H14B 120.0 . .
C15B C14B C13 120.0 . .
C13 C14B H14B 120.0 . .
C14B C15B H15B 120.0 . .
C16B C15B C14B 120.0 . .
C16B C15B H15B 120.0 . .
C15B C16B H16B 120.0 . .
C15B C16B C17B 120.0 . .
C17B C16B H16B 120.0 . .
C16B C17B H17B 120.0 . .
C16B C17B C18B 120.0 . .
C18B C17B H17B 120.0 . .
C17B C18B H18B 120.0 . .
C13 C18B C17B 120.0 . .
C13 C18B H18B 120.0 . .
N12 C13 C18A 113.2(3) . .
C14A C13 N12 125.5(3) . .
C14A C13 C18A 121.3(4) . .
C14B C13 N12 115.9(3) . .
C18B C13 N12 124.1(3) . .
C18B C13 C14B 120.0 . .
C14A C15A H15A 119.1 . .
C16A C15A C14A 121.8(6) . .
C16A C15A H15A 119.1 . .
C15A C16A H16A 120.1 . .
C15A C16A C17A 119.8(5) . .
C17A C16A H16A 120.1 . .
C16A C17A H17A 119.6 . .
C18A C17A C16A 120.9(6) . .
C18A C17A H17A 119.6 . .
C13 C18A H18A 121.3 . .
C17A C18A C13 117.4(5) . .
C17A C18A H18A 121.3 . .

loop_
_geom_bond_atom_site_label_1
_geom_bond_atom_site_label_2
_geom_bond_distance
_geom_bond_site_symmetry_2
I20 Cu19 2.5653(6) .
Cu19 N12 1.953(2) 2_656
Cu19 N12 1.953(2) .
O11 C2 1.221(4) .
N1 C2 1.366(4) .
N1 C5 1.404(4) .
N1 C10 1.449(4) .
N12 C3 1.289(4) .
N12 C13 1.429(3) .
C2 C3 1.513(4) .
C3 C4 1.462(4) .
C4 C5 1.409(4) .
C4 C9 1.393(4) .
C5 C6 1.385(5) .
C6 H6 0.9300 .
C6 C7 1.393(5) .
C7 H7 0.9300 .
C7 C8 1.395(5) .
C8 H8 0.9300 .
C8 C9 1.391(4) .
C9 H9 0.9300 .
C10 H10A 0.9600 .
C10 H10B 0.9600 .
C10 H10C 0.9600 .
C14A H14A 0.9300 .
C14A C13 1.376(7) .
C14A C15A 1.392(8) .
C14B H14B 0.9300 .
C14B C15B 1.3900 .
C14B C13 1.3900 .
C15B H15B 0.9300 .
C15B C16B 1.3900 .
C16B H16B 0.9300 .
C16B C17B 1.3900 .
C17B H17B 0.9300 .
C17B C18B 1.3900 .
C18B H18B 0.9300 .
C18B C13 1.3900 .
C13 C18A 1.460(7) .
C15A H15A 0.9300 .
C15A C16A 1.382(8) .
C16A H16A 0.9300 .
C16A C17A 1.407(8) .
C17A H17A 0.9300 .
C17A C18A 1.388(8) .
C18A H18A 0.9300 .

loop_
_geom_torsion_atom_site_label_1
_geom_torsion_atom_site_label_2
_geom_torsion_atom_site_label_3
_geom_torsion_atom_site_label_4
_geom_torsion
Cu19 N12 C3 C2 7.0(4)
Cu19 N12 C3 C4 -169.5(2)
Cu19 N12 C13 C14A -107.5(5)
Cu19 N12 C13 C14B -114.1(2)
Cu19 N12 C13 C18B 65.3(3)
Cu19 N12 C13 C18A 69.6(4)
O11 C2 C3 N12 0.2(4)
O11 C2 C3 C4 177.6(3)
N1 C2 C3 N12 -178.7(3)
N1 C2 C3 C4 -1.3(3)
N1 C5 C6 C7 -177.8(3)
N12 C3 C4 C5 176.6(3)
N12 C3 C4 C9 0.4(6)
N12 C13 C18A C17A 178.6(5)
C2 N1 C5 C4 -2.5(4)
C2 N1 C5 C6 176.1(3)
C2 C3 C4 C5 -0.2(3)
C2 C3 C4 C9 -176.4(3)
C3 N12 C13 C14A 76.8(5)
C3 N12 C13 C14B 70.1(3)
C3 N12 C13 C18B -110.5(3)
C3 N12 C13 C18A -106.1(4)
C3 C4 C5 N1 1.6(3)
C3 C4 C5 C6 -177.1(3)
C3 C4 C9 C8 175.5(3)
C4 C5 C6 C7 0.6(5)
C5 N1 C2 O11 -176.6(3)
C5 N1 C2 C3 2.3(3)
C5 C4 C9 C8 -0.3(4)
C5 C6 C7 C8 -0.4(5)
C6 C7 C8 C9 -0.2(5)
C7 C8 C9 C4 0.5(5)
C9 C4 C5 N1 178.4(3)
C9 C4 C5 C6 -0.2(5)
C10 N1 C2 O11 -2.0(5)
C10 N1 C2 C3 176.9(3)
C10 N1 C5 C4 -177.2(3)
C10 N1 C5 C6 1.4(5)
C14A C13 C18A C17A -4.1(9)
C14A C15A C16A C17A 1.5(10)
C14B C15B C16B C17B 0.0
C14B C13 C18A C17A 3.1(9)
C15B C14B C13 N12 179.4(3)
C15B C14B C13 C14A 29(2)
C15B C14B C13 C18B 0.0
C15B C14B C13 C18A -5.1(5)
C15B C16B C17B C18B 0.0
C16B C17B C18B C13 0.0
C17B C18B C13 N12 -179.4(3)
C17B C18B C13 C14A -5.7(4)
C17B C18B C13 C14B 0.0
C17B C18B C13 C18A 160(2)
C18B C13 C18A C17A -19.7(16)
C13 N12 C3 C2 -177.4(2)
C13 N12 C3 C4 6.1(5)
C13 C14A C15A C16A -3.2(9)
C13 C14B C15B C16B 0.0
C15A C14A C13 N12 -178.6(4)
C15A C14A C13 C14B -146(2)
C15A C14A C13 C18B 7.8(7)
C15A C14A C13 C18A 4.5(9)
C15A C16A C17A C18A -1.1(10)
C16A C17A C18A C13 2.3(9)
